data_7110232
loop_
_publ_author_name
'Junzhu Lu'
'Jinxing Ye'
'Wei-Liang Duan'

_publ_section_title
;
 Palladium-catalyzed asymmetric 1,6-addition of diarylphosphines to
 alpha,beta,gamma,delta-unsaturated sulfonic esters: controlling
 regioselectivity by rational selection of electron-withdrawing groups
;
_journal_name_full Chem.Commun.
_journal_page_first 698
_journal_paper_doi 10.1039/c3cc46290k
_journal_volume 50
_journal_year 2014
_chemical_absolute_configuration ad
_chemical_formula_sum 'C25 H24 F3 O4 P S'
_chemical_formula_weight 508.47
_chemical_name_systematic
; 
 ? 
;
_space_group_crystal_system monoclinic
_space_group_IT_number 4
_space_group_name_Hall 'P 2yb'
_space_group_name_H-M_alt 'P 1 21 1'
_symmetry_space_group_name_Hall 'P 2yb'
_symmetry_space_group_name_H-M 'P 1 21 1'
_atom_sites_solution_hydrogens geom
_audit_creation_method SHELXL-2013
_cell_angle_alpha 90
_cell_angle_beta 99.518(4)
_cell_angle_gamma 90
_cell_formula_units_Z 2
_cell_length_a 5.6851(12)
_cell_length_b 16.633(4)
_cell_length_c 13.304(3)
_cell_measurement_reflns_used 2424
_cell_measurement_temperature 140(2)
_cell_measurement_theta_max 24.79
_cell_measurement_theta_min 2.45
_cell_volume 1240.7(5)
_computing_cell_refinement 'Bruker SAINT'
_computing_data_collection 'Bruker APEX2'
_computing_data_reduction 'Bruker SAINT'
_computing_molecular_graphics 'Bruker SHELXTL'
_computing_publication_material 'Bruker SHELXTL'
_computing_structure_refinement 'SHELXL-2013 (Sheldrick, 2013)'
_computing_structure_solution 'SHELXS-97 (Sheldrick, 2008)'
_diffrn_ambient_temperature 140(2)
_diffrn_measured_fraction_theta_full 1.000
_diffrn_measured_fraction_theta_max 0.991
_diffrn_measurement_device_type 'Bruker APEX-II CCD'
_diffrn_measurement_method '\f and \w scans'
_diffrn_radiation_type MoK\a
_diffrn_radiation_wavelength 0.71073
_diffrn_reflns_av_R_equivalents 0.0457
_diffrn_reflns_av_unetI/netI 0.0781
_diffrn_reflns_Laue_measured_fraction_full 1.000
_diffrn_reflns_Laue_measured_fraction_max 0.991
_diffrn_reflns_limit_h_max 8
_diffrn_reflns_limit_h_min -8
_diffrn_reflns_limit_k_max 23
_diffrn_reflns_limit_k_min -23
_diffrn_reflns_limit_l_max 17
_diffrn_reflns_limit_l_min -19
_diffrn_reflns_number 12282
_diffrn_reflns_point_group_measured_fraction_full 0.963
_diffrn_reflns_point_group_measured_fraction_max 0.914
_diffrn_reflns_theta_full 25.242
_diffrn_reflns_theta_max 30.606
_diffrn_reflns_theta_min 1.552
_exptl_absorpt_coefficient_mu 0.246
_exptl_absorpt_correction_T_max 0.7461
_exptl_absorpt_correction_T_min 0.6580
_exptl_absorpt_correction_type multi-scan
_exptl_absorpt_process_details sadabs
_exptl_crystal_colour colourless
_exptl_crystal_density_diffrn 1.361
_exptl_crystal_description block
_exptl_crystal_F_000 528
_exptl_crystal_size_max 0.390
_exptl_crystal_size_mid 0.150
_exptl_crystal_size_min 0.100
_refine_diff_density_max 0.455
_refine_diff_density_min -0.275
_refine_diff_density_rms 0.062
_refine_ls_abs_structure_details
; 
 Flack x determined using 2068 quotients [(I+)-(I-)]/[(I+)+(I-)] 
 (Parsons and Flack (2004), Acta Cryst. A60, s61). 
;
_refine_ls_abs_structure_Flack -0.06(6)
_refine_ls_extinction_method none
_refine_ls_goodness_of_fit_ref 1.029
_refine_ls_hydrogen_treatment constr
_refine_ls_matrix_type full
_refine_ls_number_parameters 308
_refine_ls_number_reflns 6964
_refine_ls_number_restraints 19
_refine_ls_restrained_S_all 1.040
_refine_ls_R_factor_all 0.0691
_refine_ls_R_factor_gt 0.0513
_refine_ls_shift/su_max 0.016
_refine_ls_shift/su_mean 0.000
_refine_ls_structure_factor_coef Fsqd
_refine_ls_weighting_details 'w=1/[\s^2^(Fo^2^)+(0.0540P)^2^] where P=(Fo^2^+2Fc^2^)/3'
_refine_ls_weighting_scheme calc
_refine_ls_wR_factor_gt 0.1135
_refine_ls_wR_factor_ref 0.1236
_reflns_Friedel_coverage 0.789
_reflns_Friedel_fraction_full 0.924
_reflns_Friedel_fraction_max 0.833
_reflns_number_gt 5607
_reflns_number_total 6964
_reflns_threshold_expression 'I > 2\s(I)'
_cod_data_source_file c3cc46290k.txt
_cod_data_source_block mo_dm13397_0m
_cod_original_cell_volume 1240.7(4)
_cod_database_code 7110232
_shelx_space_group_comment
; 
The symmetry employed for this shelxl refinement is uniquely defined 
by the following loop, which should always be used as a source of 
symmetry information in preference to the above space-group names. 
They are only intended as comments. 
;
_shelx_estimated_absorpt_t_min 0.910
_shelx_estimated_absorpt_t_max 0.976
_shelxl_version_number 2013-4

loop_
_space_group_symop_operation_xyz
'x, y, z'
'-x, y+1/2, -z'

loop_
_atom_site_label
_atom_site_type_symbol
_atom_site_fract_x
_atom_site_fract_y
_atom_site_fract_z
_atom_site_U_iso_or_equiv
_atom_site_adp_type
_atom_site_occupancy
_atom_site_site_symmetry_order
_atom_site_calc_flag
_atom_site_refinement_flags_posn
_atom_site_refinement_flags_adp
P1 P 0.25244(15) 0.74214(5) 0.14133(6) 0.01751(17) Uani 1 1 d . .
S1 S 0.95978(16) 0.59264(5) 0.52891(6) 0.0259(2) Uani 1 1 d . .
F1 F 0.4641(8) 0.3574(2) 0.5151(3) 0.0963(15) Uani 1 1 d . U
F2 F 0.6930(12) 0.3650(3) 0.4069(4) 0.145(3) Uani 1 1 d . U
F3 F 0.8423(11) 0.3689(3) 0.5613(5) 0.143(2) Uani 1 1 d . U
O1 O 0.0094(4) 0.72853(16) 0.16684(19) 0.0255(5) Uani 1 1 d . .
O2 O 1.1861(5) 0.6009(2) 0.4968(2) 0.0399(7) Uani 1 1 d . .
O3 O 0.9511(5) 0.58249(18) 0.6344(2) 0.0376(7) Uani 1 1 d . .
O4 O 0.8441(5) 0.51689(17) 0.4680(2) 0.0338(7) Uani 1 1 d . .
C1 C 0.4750(6) 0.66859(19) 0.1978(3) 0.0186(6) Uani 1 1 d . .
H1 H 0.6285 0.6800 0.1731 0.022 Uiso 1 1 calc R U
C2 C 0.5190(7) 0.6711(2) 0.3121(3) 0.0217(7) Uani 1 1 d . .
H2 H 0.3860 0.6669 0.3466 0.026 Uiso 1 1 calc R U
C3 C 0.7333(7) 0.6787(2) 0.3671(3) 0.0242(7) Uani 1 1 d . .
H3 H 0.8665 0.6874 0.3337 0.029 Uiso 1 1 calc R U
C4 C 0.7707(7) 0.6739(2) 0.4812(3) 0.0256(8) Uani 1 1 d . .
H4A H 0.6144 0.6674 0.5038 0.031 Uiso 1 1 calc R U
H4B H 0.8421 0.7249 0.5102 0.031 Uiso 1 1 calc R U
C5 C 0.3851(6) 0.5855(2) 0.1586(2) 0.0210(7) Uani 1 1 d . .
C6 C 0.4686(8) 0.5501(2) 0.0775(3) 0.0330(9) Uani 1 1 d . .
H6 H 0.5863 0.5769 0.0468 0.040 Uiso 1 1 calc R U
C7 C 0.3836(10) 0.4764(3) 0.0403(3) 0.0448(12) Uani 1 1 d . .
H7 H 0.4404 0.4531 -0.0164 0.054 Uiso 1 1 calc R U
C8 C 0.2148(8) 0.4364(2) 0.0859(3) 0.0360(10) Uani 1 1 d . .
H8 H 0.1580 0.3853 0.0607 0.043 Uiso 1 1 calc R U
C9 C 0.1279(7) 0.4701(2) 0.1680(3) 0.0291(8) Uani 1 1 d . .
C10 C 0.2131(7) 0.5454(2) 0.2031(3) 0.0245(7) Uani 1 1 d . .
H10 H 0.1527 0.5698 0.2582 0.029 Uiso 1 1 calc R U
C11 C -0.0517(9) 0.4265(3) 0.2201(4) 0.0481(12) Uani 1 1 d . .
H11A H -0.1392 0.4655 0.2550 0.072 Uiso 1 1 calc R U
H11B H 0.0315 0.3885 0.2700 0.072 Uiso 1 1 calc R U
H11C H -0.1639 0.3972 0.1692 0.072 Uiso 1 1 calc R U
C12 C 0.6341(9) 0.4803(3) 0.4962(4) 0.0507(13) Uani 1 1 d . .
H12A H 0.4902 0.4979 0.4490 0.061 Uiso 1 1 calc R U
H12B H 0.6169 0.4968 0.5661 0.061 Uiso 1 1 calc R U
C13 C 0.6584(13) 0.3931(3) 0.4914(5) 0.0618(16) Uani 1 1 d . .
C14 C 0.3616(6) 0.8421(2) 0.1772(3) 0.0197(7) Uani 1 1 d . .
C15 C 0.1938(7) 0.9035(2) 0.1569(3) 0.0274(8) Uani 1 1 d . .
H15 H 0.0346 0.8911 0.1268 0.033 Uiso 1 1 calc R U
C16 C 0.2576(8) 0.9827(2) 0.1802(3) 0.0349(9) Uani 1 1 d . .
H16 H 0.1436 1.0245 0.1649 0.042 Uiso 1 1 calc R U
C17 C 0.4903(8) 1.0004(2) 0.2264(3) 0.0347(9) Uani 1 1 d . .
H17 H 0.5339 1.0543 0.2442 0.042 Uiso 1 1 calc R U
C18 C 0.6573(8) 0.9398(2) 0.2464(3) 0.0320(9) Uani 1 1 d . .
H18 H 0.8159 0.9522 0.2774 0.038 Uiso 1 1 calc R U
C19 C 0.5936(7) 0.8602(2) 0.2212(3) 0.0254(7) Uani 1 1 d . .
H19 H 0.7092 0.8186 0.2341 0.030 Uiso 1 1 calc R U
C20 C 0.2559(6) 0.73369(19) 0.0061(2) 0.0190(6) Uani 1 1 d . .
C21 C 0.0628(7) 0.6981(2) -0.0560(3) 0.0264(8) Uani 1 1 d . .
H21 H -0.0698 0.6797 -0.0273 0.032 Uiso 1 1 calc R U
C22 C 0.0634(7) 0.6895(2) -0.1599(3) 0.0303(8) Uani 1 1 d . .
H22 H -0.0692 0.6657 -0.2024 0.036 Uiso 1 1 calc R U
C23 C 0.2589(8) 0.7157(2) -0.2016(3) 0.0292(8) Uani 1 1 d . .
H23 H 0.2606 0.7090 -0.2724 0.035 Uiso 1 1 calc R U
C24 C 0.4515(7) 0.7517(2) -0.1403(3) 0.0291(8) Uani 1 1 d . .
H24 H 0.5838 0.7701 -0.1691 0.035 Uiso 1 1 calc R U
C25 C 0.4499(7) 0.7606(2) -0.0360(3) 0.0258(8) Uani 1 1 d . .
H25 H 0.5816 0.7851 0.0062 0.031 Uiso 1 1 calc R U

loop_
_atom_site_aniso_label
_atom_site_aniso_U_11
_atom_site_aniso_U_22
_atom_site_aniso_U_33
_atom_site_aniso_U_23
_atom_site_aniso_U_13
_atom_site_aniso_U_12
P1 0.0154(4) 0.0154(4) 0.0221(4) 0.0003(3) 0.0041(3) -0.0015(3)
S1 0.0258(5) 0.0265(4) 0.0244(4) 0.0031(4) 0.0016(3) 0.0016(4)
F1 0.125(3) 0.071(2) 0.108(3) -0.026(2) 0.065(3) -0.059(3)
F2 0.267(7) 0.070(3) 0.139(4) -0.065(3) 0.149(5) -0.087(4)
F3 0.133(4) 0.084(3) 0.206(6) 0.078(4) 0.006(4) 0.004(3)
O1 0.0161(12) 0.0267(14) 0.0347(13) -0.0018(11) 0.0070(10) -0.0022(10)
O2 0.0246(15) 0.0446(18) 0.0509(18) 0.0139(15) 0.0077(13) 0.0047(14)
O3 0.0474(18) 0.0374(17) 0.0266(13) 0.0020(12) 0.0025(12) 0.0023(15)
O4 0.0399(17) 0.0264(13) 0.0362(15) -0.0032(12) 0.0091(13) -0.0009(12)
C1 0.0140(15) 0.0183(15) 0.0240(15) 0.0021(12) 0.0051(12) 0.0000(12)
C2 0.0258(18) 0.0171(15) 0.0229(16) 0.0006(12) 0.0059(14) -0.0022(13)
C3 0.0234(18) 0.0223(17) 0.0270(17) 0.0033(14) 0.0041(14) 0.0012(15)
C4 0.029(2) 0.0229(17) 0.0242(17) -0.0014(14) 0.0009(15) 0.0002(15)
C5 0.0236(17) 0.0163(15) 0.0224(15) 0.0022(13) 0.0019(13) 0.0006(14)
C6 0.047(3) 0.0244(18) 0.031(2) 0.0021(15) 0.0165(18) 0.0034(17)
C7 0.081(4) 0.025(2) 0.032(2) -0.0035(17) 0.020(2) 0.003(2)
C8 0.055(3) 0.0155(16) 0.036(2) -0.0036(15) 0.0001(19) -0.0032(17)
C9 0.033(2) 0.0188(17) 0.034(2) -0.0002(15) 0.0018(17) -0.0030(15)
C10 0.0264(19) 0.0192(16) 0.0284(18) -0.0037(13) 0.0063(14) -0.0010(14)
C11 0.049(3) 0.032(2) 0.065(3) -0.001(2) 0.012(2) -0.016(2)
C12 0.041(3) 0.035(2) 0.078(4) -0.016(2) 0.018(3) -0.009(2)
C13 0.092(5) 0.040(3) 0.061(3) -0.002(2) 0.036(3) -0.019(3)
C14 0.0227(17) 0.0166(15) 0.0216(16) -0.0029(12) 0.0088(13) 0.0000(13)
C15 0.027(2) 0.0221(17) 0.034(2) -0.0024(15) 0.0061(16) 0.0036(15)
C16 0.037(2) 0.0212(18) 0.048(2) -0.0047(17) 0.0093(19) 0.0043(17)
C17 0.046(3) 0.0161(17) 0.047(2) -0.0095(16) 0.019(2) -0.0090(16)
C18 0.031(2) 0.0282(19) 0.038(2) -0.0076(16) 0.0092(17) -0.0101(17)
C19 0.0223(18) 0.0225(17) 0.0315(19) -0.0024(14) 0.0050(15) -0.0026(15)
C20 0.0197(15) 0.0120(14) 0.0251(15) 0.0019(13) 0.0025(12) 0.0011(13)
C21 0.0271(19) 0.0223(17) 0.0287(18) -0.0026(14) 0.0019(15) -0.0046(14)
C22 0.031(2) 0.0247(18) 0.0317(19) -0.0067(15) -0.0049(16) -0.0024(16)
C23 0.042(2) 0.0242(17) 0.0203(16) -0.0010(13) 0.0013(16) 0.0067(16)
C24 0.033(2) 0.030(2) 0.0250(17) 0.0031(15) 0.0071(14) 0.0022(17)
C25 0.0249(19) 0.0251(18) 0.0270(17) -0.0001(13) 0.0035(14) -0.0040(14)

loop_
_atom_type_symbol
_atom_type_description
_atom_type_scat_dispersion_real
_atom_type_scat_dispersion_imag
_atom_type_scat_source
C C 0.0033 0.0016 'International Tables Vol C Tables 4.2.6.8 and 6.1.1.4'
H H 0.0000 0.0000 'International Tables Vol C Tables 4.2.6.8 and 6.1.1.4'
O O 0.0106 0.0060 'International Tables Vol C Tables 4.2.6.8 and 6.1.1.4'
F F 0.0171 0.0103 'International Tables Vol C Tables 4.2.6.8 and 6.1.1.4'
P P 0.1023 0.0942 'International Tables Vol C Tables 4.2.6.8 and 6.1.1.4'
S S 0.1246 0.1234 'International Tables Vol C Tables 4.2.6.8 and 6.1.1.4'

loop_
_geom_angle_atom_site_label_1
_geom_angle_atom_site_label_2
_geom_angle_atom_site_label_3
_geom_angle
O1 P1 C20 112.16(15)
O1 P1 C14 111.63(15)
C20 P1 C14 105.91(15)
O1 P1 C1 114.11(15)
C20 P1 C1 103.64(15)
C14 P1 C1 108.79(17)
O3 S1 O2 119.13(18)
O3 S1 O4 109.36(17)
O2 S1 O4 104.04(18)
O3 S1 C4 108.93(18)
O2 S1 C4 109.96(18)
O4 S1 C4 104.34(16)
C12 O4 S1 119.7(3)
C2 C1 C5 111.0(3)
C2 C1 P1 112.7(2)
C5 C1 P1 107.1(2)
C2 C1 H1 108.6
C5 C1 H1 108.6
P1 C1 H1 108.6
C3 C2 C1 123.3(3)
C3 C2 H2 118.4
C1 C2 H2 118.4
C2 C3 C4 121.3(3)
C2 C3 H3 119.4
C4 C3 H3 119.4
C3 C4 S1 112.2(3)
C3 C4 H4A 109.2
S1 C4 H4A 109.2
C3 C4 H4B 109.2
S1 C4 H4B 109.2
H4A C4 H4B 107.9
C6 C5 C10 118.9(3)
C6 C5 C1 120.7(3)
C10 C5 C1 120.3(3)
C7 C6 C5 121.0(4)
C7 C6 H6 119.5
C5 C6 H6 119.5
C6 C7 C8 119.7(4)
C6 C7 H7 120.1
C8 C7 H7 120.1
C7 C8 C9 120.8(4)
C7 C8 H8 119.6
C9 C8 H8 119.6
C8 C9 C10 118.5(4)
C8 C9 C11 121.4(4)
C10 C9 C11 120.1(4)
C5 C10 C9 121.1(3)
C5 C10 H10 119.4
C9 C10 H10 119.4
C9 C11 H11A 109.5
C9 C11 H11B 109.5
H11A C11 H11B 109.5
C9 C11 H11C 109.5
H11A C11 H11C 109.5
H11B C11 H11C 109.5
O4 C12 C13 108.6(4)
O4 C12 H12A 110.0
C13 C12 H12A 110.0
O4 C12 H12B 110.0
C13 C12 H12B 110.0
H12A C12 H12B 108.3
F2 C13 F1 107.6(5)
F2 C13 F3 106.7(7)
F1 C13 F3 106.4(5)
F2 C13 C12 115.9(5)
F1 C13 C12 110.1(5)
F3 C13 C12 109.7(5)
C19 C14 C15 119.8(3)
C19 C14 P1 124.9(3)
C15 C14 P1 115.4(3)
C16 C15 C14 120.5(4)
C16 C15 H15 119.8
C14 C15 H15 119.8
C15 C16 C17 119.6(4)
C15 C16 H16 120.2
C17 C16 H16 120.2
C18 C17 C16 120.2(3)
C18 C17 H17 119.9
C16 C17 H17 119.9
C17 C18 C19 120.1(4)
C17 C18 H18 119.9
C19 C18 H18 119.9
C14 C19 C18 119.8(4)
C14 C19 H19 120.1
C18 C19 H19 120.1
C25 C20 C21 119.8(3)
C25 C20 P1 121.1(2)
C21 C20 P1 119.1(3)
C22 C21 C20 120.1(3)
C22 C21 H21 119.9
C20 C21 H21 119.9
C21 C22 C23 119.8(4)
C21 C22 H22 120.1
C23 C22 H22 120.1
C24 C23 C22 120.4(3)
C24 C23 H23 119.8
C22 C23 H23 119.8
C23 C24 C25 119.7(3)
C23 C24 H24 120.1
C25 C24 H24 120.1
C20 C25 C24 120.1(3)
C20 C25 H25 119.9
C24 C25 H25 119.9

loop_
_geom_bond_atom_site_label_1
_geom_bond_atom_site_label_2
_geom_bond_distance
P1 O1 1.494(3)
P1 C20 1.808(3)
P1 C14 1.811(3)
P1 C1 1.830(3)
S1 O3 1.423(3)
S1 O2 1.428(3)
S1 O4 1.581(3)
S1 C4 1.778(4)
F1 C13 1.337(6)
F2 C13 1.263(7)
F3 C13 1.341(8)
O4 C12 1.444(5)
C1 C2 1.501(5)
C1 C5 1.534(5)
C1 H1 1.0000
C2 C3 1.319(5)
C2 H2 0.9500
C3 C4 1.500(5)
C3 H3 0.9500
C4 H4A 0.9900
C4 H4B 0.9900
C5 C6 1.381(5)
C5 C10 1.394(5)
C6 C7 1.380(6)
C6 H6 0.9500
C7 C8 1.388(6)
C7 H7 0.9500
C8 C9 1.390(6)
C8 H8 0.9500
C9 C10 1.395(5)
C9 C11 1.511(6)
C10 H10 0.9500
C11 H11A 0.9800
C11 H11B 0.9800
C11 H11C 0.9800
C12 C13 1.458(7)
C12 H12A 0.9900
C12 H12B 0.9900
C14 C19 1.384(5)
C14 C15 1.393(5)
C15 C16 1.387(5)
C15 H15 0.9500
C16 C17 1.395(6)
C16 H16 0.9500
C17 C18 1.380(6)
C17 H17 0.9500
C18 C19 1.400(5)
C18 H18 0.9500
C19 H19 0.9500
C20 C25 1.392(5)
C20 C21 1.393(5)
C21 C22 1.391(5)
C21 H21 0.9500
C22 C23 1.392(6)
C22 H22 0.9500
C23 C24 1.388(6)
C23 H23 0.9500
C24 C25 1.396(5)
C24 H24 0.9500
C25 H25 0.9500

loop_
_geom_hbond_atom_site_label_D
_geom_hbond_atom_site_label_H
_geom_hbond_atom_site_label_A
_geom_hbond_distance_DH
_geom_hbond_distance_HA
_geom_hbond_distance_DA
_geom_hbond_angle_DHA
_geom_hbond_site_symmetry_A
C1 H1 O1 1.00 2.33 3.287(4) 161.1 1_655
C3 H3 O1 0.95 2.58 3.410(4) 146.2 1_655
C12 H12A O2 0.99 2.59 3.243(6) 123.8 1_455
C19 H19 O1 0.95 2.54 3.387(5) 148.2 1_655

loop_
_geom_torsion_atom_site_label_1
_geom_torsion_atom_site_label_2
_geom_torsion_atom_site_label_3
_geom_torsion_atom_site_label_4
_geom_torsion
O3 S1 O4 C12 39.2(4)
O2 S1 O4 C12 167.5(3)
C4 S1 O4 C12 -77.2(4)
O1 P1 C1 C2 -63.3(3)
C20 P1 C1 C2 174.4(2)
C14 P1 C1 C2 62.1(3)
O1 P1 C1 C5 59.1(3)
C20 P1 C1 C5 -63.2(2)
C14 P1 C1 C5 -175.5(2)
C5 C1 C2 C3 112.9(4)
P1 C1 C2 C3 -127.0(3)
C1 C2 C3 C4 -174.8(3)
C2 C3 C4 S1 118.4(3)
O3 S1 C4 C3 -169.1(3)
O2 S1 C4 C3 58.6(3)
O4 S1 C4 C3 -52.4(3)
C2 C1 C5 C6 -138.3(4)
P1 C1 C5 C6 98.3(4)
C2 C1 C5 C10 43.2(4)
P1 C1 C5 C10 -80.2(3)
C10 C5 C6 C7 0.2(6)
C1 C5 C6 C7 -178.3(4)
C5 C6 C7 C8 -1.1(7)
C6 C7 C8 C9 0.8(7)
C7 C8 C9 C10 0.5(6)
C7 C8 C9 C11 -178.6(4)
C6 C5 C10 C9 1.1(6)
C1 C5 C10 C9 179.6(3)
C8 C9 C10 C5 -1.4(6)
C11 C9 C10 C5 177.7(4)
S1 O4 C12 C13 -139.1(4)
O4 C12 C13 F2 -56.4(8)
O4 C12 C13 F1 -178.7(5)
O4 C12 C13 F3 64.5(6)
O1 P1 C14 C19 139.4(3)
C20 P1 C14 C19 -98.3(3)
C1 P1 C14 C19 12.6(3)
O1 P1 C14 C15 -41.2(3)
C20 P1 C14 C15 81.1(3)
C1 P1 C14 C15 -168.0(3)
C19 C14 C15 C16 0.0(5)
P1 C14 C15 C16 -179.4(3)
C14 C15 C16 C17 -1.4(6)
C15 C16 C17 C18 1.6(6)
C16 C17 C18 C19 -0.5(6)
C15 C14 C19 C18 1.1(5)
P1 C14 C19 C18 -179.5(3)
C17 C18 C19 C14 -0.9(6)
O1 P1 C20 C25 166.2(3)
C14 P1 C20 C25 44.2(3)
C1 P1 C20 C25 -70.2(3)
O1 P1 C20 C21 -15.1(3)
C14 P1 C20 C21 -137.1(3)
C1 P1 C20 C21 108.4(3)
C25 C20 C21 C22 0.0(5)
P1 C20 C21 C22 -178.7(3)
C20 C21 C22 C23 0.7(6)
C21 C22 C23 C24 -1.1(6)
C22 C23 C24 C25 0.8(6)
C21 C20 C25 C24 -0.3(5)
P1 C20 C25 C24 178.4(3)
C23 C24 C25 C20 -0.1(6)
